data_7033660
loop_
_publ_author_name
'Less, Robert J.'
'Allen, Lucy K.'
'Steiner, Alexander'
'Wright, Dominic S.'

_publ_section_title
;
 Multiple deprotonation of primary aromatic diamines by LiAlH4.
;
_journal_issue 9
_journal_name_full 'Dalton transactions (Cambridge, England : 2003)'
_journal_page_first 4141
_journal_page_last 4147
_journal_paper_doi 10.1039/c4dt03802a
_journal_volume 44
_journal_year 2015
_chemical_formula_moiety "'C68 H96 Al4 Li4 N12 O8, 0.5 (C4 H8 O),   0.5 (C6 11 H25)'"
_chemical_formula_sum 'C73 H107 Al4 Li4 N12 O8.5'
_chemical_formula_weight 1424.39
_chemical_name_systematic
; 
 ? 
;
_chemical_properties_physical 'Air-sensitive, Moisture-sensitive'
_space_group_IT_number 14
_symmetry_cell_setting monoclinic
_symmetry_space_group_name_Hall '-P 2yn'
_symmetry_space_group_name_H-M 'P 1 21/n 1'
_atom_sites_solution_hydrogens geom
_atom_sites_solution_primary direct
_atom_sites_solution_secondary difmap
_audit_creation_method SHELXL-97
_audit_update_record
;
2014-12-08 deposited with the CCDC.
2015-01-15 downloaded from the CCDC.
;
_cell_angle_alpha 90.00
_cell_angle_beta 101.022(2)
_cell_angle_gamma 90.00
_cell_formula_units_Z 4
_cell_length_a 15.8568(5)
_cell_length_b 25.4155(9)
_cell_length_c 20.1493(8)
_cell_measurement_reflns_used 259874
_cell_measurement_temperature 180(2)
_cell_measurement_theta_max 23.82
_cell_measurement_theta_min 1.00
_cell_volume 7970.6(5)
_computing_cell_refinement 'HKL Scalepack (Otwinowski & Minor 1997)'
_computing_data_collection 'Collect (Nonius B.V. 1998)'
_computing_data_reduction
;
 HKL Denzo and Scalepack (Otwinowski & Minor 1997)
;
_computing_publication_material 'SHELXL-97 (Sheldrick 1997)'
_computing_structure_refinement 'SHELXL-97 (Sheldrick 1997)'
_computing_structure_solution 'SIR-92 (Altomare et al. 1994)'
_diffrn_ambient_temperature 180(2)
_diffrn_measured_fraction_theta_full 0.973
_diffrn_measured_fraction_theta_max 0.973
_diffrn_measurement_device_type 'Nonius Kappa CCD'
_diffrn_measurement_method 'Thin slice \w and \f scans'
_diffrn_radiation_monochromator graphite
_diffrn_radiation_source 'fine-focus sealed tube'
_diffrn_radiation_type MoK\a
_diffrn_radiation_wavelength 0.71070
_diffrn_reflns_av_R_equivalents 0.0420
_diffrn_reflns_av_sigmaI/netI 0.0541
_diffrn_reflns_limit_h_max 17
_diffrn_reflns_limit_h_min -17
_diffrn_reflns_limit_k_max 28
_diffrn_reflns_limit_k_min -27
_diffrn_reflns_limit_l_max 22
_diffrn_reflns_limit_l_min -22
_diffrn_reflns_number 32127
_diffrn_reflns_theta_full 23.80
_diffrn_reflns_theta_max 23.80
_diffrn_reflns_theta_min 2.61
_exptl_absorpt_coefficient_mu 0.118
_exptl_absorpt_correction_T_max 0.975
_exptl_absorpt_correction_T_min 0.867
_exptl_absorpt_correction_type multi-scan
_exptl_absorpt_process_details
;
multi-scan from symmetry-related measurements 
 Sortav (Blessing 1995)
;
_exptl_crystal_colour colourless
_exptl_crystal_density_diffrn 1.187
_exptl_crystal_density_method 'not measured'
_exptl_crystal_description block
_exptl_crystal_F_000 3044
_exptl_crystal_recrystallization_method 'Re-crystallisation from solvent: THF/hexane'
_exptl_crystal_size_max 0.32
_exptl_crystal_size_mid 0.30
_exptl_crystal_size_min 0.18
_refine_diff_density_max 0.549
_refine_diff_density_min -0.392
_refine_diff_density_rms 0.050
_refine_ls_extinction_method none
_refine_ls_goodness_of_fit_ref 1.017
_refine_ls_hydrogen_treatment mixed
_refine_ls_matrix_type full
_refine_ls_number_parameters 926
_refine_ls_number_reflns 11879
_refine_ls_number_restraints 1553
_refine_ls_restrained_S_all 1.073
_refine_ls_R_factor_all 0.1082
_refine_ls_R_factor_gt 0.0670
_refine_ls_shift/su_max 0.001
_refine_ls_shift/su_mean 0.000
_refine_ls_structure_factor_coef Fsqd
_refine_ls_weighting_details 'calc w=1/[\s^2^(Fo^2^)+(0.0691P)^2^+11.0116P] where P=(Fo^2^+2Fc^2^)/3'
_refine_ls_weighting_scheme calc
_refine_ls_wR_factor_gt 0.1567
_refine_ls_wR_factor_ref 0.1814
_reflns_number_gt 7865
_reflns_number_total 11879
_reflns_threshold_expression >2sigma(I)
_cod_data_source_file c4dt03802a2.cif
_cod_data_source_block dw1355
_cod_depositor_comments 'Adding full bibliography for 7033660--7033662.cif.'
_cod_original_cell_volume 7970.5(5)
_cod_original_sg_symbol_H-M P2(1)/n
_cod_original_formula_sum 'C73 H107 Al4 Li4 N12 O8.50'
_cod_database_code 7033660

loop_
_symmetry_equiv_pos_as_xyz
'x, y, z'
'-x+1/2, y+1/2, -z+1/2'
'-x, -y, -z'
'x-1/2, -y-1/2, z-1/2'

loop_
_atom_site_label
_atom_site_type_symbol
_atom_site_fract_x
_atom_site_fract_y
_atom_site_fract_z
_atom_site_U_iso_or_equiv
_atom_site_adp_type
_atom_site_occupancy
_atom_site_symmetry_multiplicity
_atom_site_calc_flag
_atom_site_refinement_flags
_atom_site_disorder_assembly
_atom_site_disorder_group
Al1 Al 0.71037(7) 0.26047(5) 0.31303(6) 0.0371(3) Uani 1 1 d . . .
Al2 Al 0.67823(7) 0.16154(5) 0.21329(6) 0.0372(3) Uani 1 1 d . . .
Al3 Al 0.74233(9) 0.06724(5) 0.31641(6) 0.0501(4) Uani 1 1 d . . .
Al4 Al 0.76372(7) 0.16630(4) 0.41899(6) 0.0366(3) Uani 1 1 d . . .
Li1 Li 0.8324(4) 0.2466(3) 0.2167(3) 0.0425(16) Uani 1 1 d . . .
Li2 Li 0.6400(4) 0.0651(3) 0.1565(4) 0.0515(18) Uani 1 1 d . . .
Li3 Li 0.8187(4) 0.0755(3) 0.4855(3) 0.0494(17) Uani 1 1 d . D .
Li4 Li 0.5915(4) 0.2387(3) 0.4098(3) 0.0487(17) Uani 1 1 d . . .
N1 N 0.78548(19) 0.23003(12) 0.38391(15) 0.0391(8) Uani 1 1 d . . .
N2 N 0.7997(2) 0.30039(13) 0.29186(16) 0.0422(8) Uani 1 1 d D . .
H2N H 0.800(3) 0.3246(13) 0.2658(17) 0.051 Uiso 1 1 d D . .
C1 C 0.8580(2) 0.26217(15) 0.39861(19) 0.0381(9) Uani 1 1 d . . .
C2 C 0.8660(2) 0.30172(15) 0.34974(19) 0.0395(9) Uani 1 1 d . . .
C3 C 0.9346(3) 0.33648(16) 0.3606(2) 0.0480(11) Uani 1 1 d . . .
H3 H 0.9387 0.3629 0.3281 0.058 Uiso 1 1 calc R . .
C4 C 0.9972(3) 0.33298(18) 0.4187(2) 0.0570(12) Uani 1 1 d . . .
H4 H 1.0449 0.3563 0.4254 0.068 Uiso 1 1 calc R . .
C5 C 0.9900(3) 0.29556(18) 0.4666(2) 0.0558(12) Uani 1 1 d . . .
H5 H 1.0328 0.2935 0.5065 0.067 Uiso 1 1 calc R . .
C6 C 0.9210(2) 0.26065(16) 0.4573(2) 0.0452(10) Uani 1 1 d . . .
H6 H 0.9168 0.2355 0.4913 0.054 Uiso 1 1 calc R . .
N3 N 0.64337(18) 0.22375(13) 0.24345(15) 0.0405(8) Uani 1 1 d . . .
N4 N 0.6123(2) 0.29325(13) 0.33177(17) 0.0445(8) Uani 1 1 d D . .
H4N H 0.611(3) 0.3211(11) 0.3522(19) 0.053 Uiso 1 1 d D . .
C7 C 0.5627(2) 0.24758(16) 0.2288(2) 0.0427(10) Uani 1 1 d . . .
C8 C 0.5453(2) 0.28638(16) 0.2751(2) 0.0452(10) Uani 1 1 d . . .
C9 C 0.4677(3) 0.31296(19) 0.2635(2) 0.0588(12) Uani 1 1 d . . .
H9 H 0.4571 0.3394 0.2941 0.071 Uiso 1 1 calc R . .
C10 C 0.4052(3) 0.3011(2) 0.2072(3) 0.0715(15) Uani 1 1 d . . .
H10 H 0.3517 0.3191 0.1999 0.086 Uiso 1 1 calc R . .
C11 C 0.4204(3) 0.2640(2) 0.1624(2) 0.0655(14) Uani 1 1 d . . .
H11 H 0.3773 0.2559 0.1241 0.079 Uiso 1 1 calc R . .
C12 C 0.4987(3) 0.23779(19) 0.1723(2) 0.0536(11) Uani 1 1 d . . .
H12 H 0.5090 0.2126 0.1399 0.064 Uiso 1 1 calc R . .
N5 N 0.6602(2) 0.14504(14) 0.12070(16) 0.0442(8) Uani 1 1 d D . .
H5N H 0.620(2) 0.1502(16) 0.0897(16) 0.053 Uiso 1 1 d D . .
N6 N 0.7961(2) 0.16488(13) 0.21234(16) 0.0393(8) Uani 1 1 d D . .
H6N H 0.835(2) 0.1554(15) 0.2423(16) 0.047 Uiso 1 1 d D . .
C13 C 0.7382(3) 0.14210(15) 0.09782(19) 0.0423(10) Uani 1 1 d . . .
C14 C 0.8123(2) 0.14868(15) 0.1491(2) 0.0409(10) Uani 1 1 d . . .
C15 C 0.8920(3) 0.14039(16) 0.1331(2) 0.0511(11) Uani 1 1 d . . .
H15 H 0.9419 0.1429 0.1675 0.061 Uiso 1 1 calc R . .
C16 C 0.9005(3) 0.12835(19) 0.0666(3) 0.0642(13) Uani 1 1 d . . .
H16 H 0.9558 0.1224 0.0564 0.077 Uiso 1 1 calc R . .
C17 C 0.8285(3) 0.12513(19) 0.0164(2) 0.0647(13) Uani 1 1 d . . .
H17 H 0.8341 0.1186 -0.0290 0.078 Uiso 1 1 calc R . .
C18 C 0.7476(3) 0.13152(18) 0.0322(2) 0.0563(12) Uani 1 1 d . . .
H18 H 0.6980 0.1286 -0.0025 0.068 Uiso 1 1 calc R . .
N7 N 0.6546(2) 0.10048(13) 0.25572(15) 0.0424(8) Uani 1 1 d . . .
N8 N 0.6642(3) 0.01926(17) 0.3356(2) 0.0819(14) Uani 1 1 d D . .
H8N H 0.671(4) -0.0062(15) 0.361(2) 0.098 Uiso 1 1 d D . .
C19 C 0.5759(3) 0.08139(18) 0.2685(2) 0.0504(11) Uani 1 1 d . . .
C20 C 0.5810(4) 0.0358(2) 0.3104(2) 0.0701(15) Uani 1 1 d . . .
C21 C 0.5058(4) 0.0132(3) 0.3227(3) 0.097(2) Uani 1 1 d . . .
H21 H 0.5093 -0.0172 0.3504 0.117 Uiso 1 1 calc R . .
C22 C 0.4262(4) 0.0339(3) 0.2959(3) 0.100(2) Uani 1 1 d . . .
H22 H 0.3756 0.0175 0.3046 0.120 Uiso 1 1 calc R . .
C23 C 0.4205(3) 0.0783(3) 0.2566(3) 0.0805(17) Uani 1 1 d . . .
H23 H 0.3659 0.0930 0.2384 0.097 Uiso 1 1 calc R . .
C24 C 0.4956(3) 0.1022(2) 0.2432(2) 0.0575(12) Uani 1 1 d . . .
H24 H 0.4910 0.1332 0.2163 0.069 Uiso 1 1 calc R . .
N9 N 0.81008(19) 0.10682(12) 0.38557(15) 0.0401(8) Uani 1 1 d . . .
N10 N 0.8394(3) 0.04608(16) 0.28714(19) 0.0655(12) Uani 1 1 d D . .
H10N H 0.845(3) 0.0254(17) 0.258(2) 0.079 Uiso 1 1 d D . .
C25 C 0.8956(2) 0.10397(15) 0.37535(19) 0.0401(9) Uani 1 1 d . . .
C26 C 0.9116(3) 0.07163(17) 0.3214(2) 0.0526(12) Uani 1 1 d . . .
C27 C 0.9946(3) 0.0686(2) 0.3078(2) 0.0672(14) Uani 1 1 d . . .
H27 H 1.0045 0.0480 0.2708 0.081 Uiso 1 1 calc R . .
C28 C 1.0625(3) 0.0948(2) 0.3469(3) 0.0692(15) Uani 1 1 d . . .
H28 H 1.1186 0.0919 0.3371 0.083 Uiso 1 1 calc R . .
C29 C 1.0484(3) 0.12510(19) 0.4002(2) 0.0566(12) Uani 1 1 d . . .
H29 H 1.0951 0.1427 0.4279 0.068 Uiso 1 1 calc R . .
C30 C 0.9657(3) 0.13012(16) 0.4137(2) 0.0463(10) Uani 1 1 d . . .
H30 H 0.9569 0.1519 0.4501 0.056 Uiso 1 1 calc R . .
N11 N 0.7778(2) 0.15622(13) 0.51289(16) 0.0408(8) Uani 1 1 d D . .
H11N H 0.816(2) 0.1626(16) 0.5457(15) 0.049 Uiso 1 1 d D . .
N12 N 0.6451(2) 0.15944(13) 0.41550(16) 0.0412(8) Uani 1 1 d D . .
H12N H 0.610(2) 0.1487(15) 0.3830(15) 0.049 Uiso 1 1 d D . .
C31 C 0.6994(2) 0.14781(15) 0.53358(19) 0.0382(9) Uani 1 1 d . . .
C32 C 0.6269(2) 0.14644(15) 0.4796(2) 0.0403(9) Uani 1 1 d . . .
C33 C 0.5478(2) 0.13436(17) 0.4941(2) 0.0505(11) Uani 1 1 d . . .
H33 H 0.4992 0.1326 0.4583 0.061 Uiso 1 1 calc R . .
C34 C 0.5375(3) 0.12461(18) 0.5604(2) 0.0580(12) Uani 1 1 d . . .
H34 H 0.4824 0.1159 0.5692 0.070 Uiso 1 1 calc R . .
C35 C 0.6071(3) 0.12759(18) 0.6128(2) 0.0538(11) Uani 1 1 d . . .
H35 H 0.6000 0.1220 0.6580 0.065 Uiso 1 1 calc R . .
C36 C 0.6879(3) 0.13886(16) 0.5993(2) 0.0464(10) Uani 1 1 d . . .
H36 H 0.7359 0.1405 0.6356 0.056 Uiso 1 1 calc R . .
O1 O 0.78813(18) 0.28712(12) 0.13561(14) 0.0574(8) Uani 1 1 d DU A .
C37 C 0.7084(3) 0.3149(2) 0.1261(2) 0.0769(16) Uani 1 1 d DU . .
H37A H 0.7168 0.3528 0.1179 0.092 Uiso 0.62(3) 1 calc PR A 1
H37B H 0.6809 0.3111 0.1660 0.092 Uiso 0.62(3) 1 calc PR A 1
H37C H 0.7188 0.3516 0.1421 0.092 Uiso 0.38(3) 1 calc PR A 2
H37D H 0.6700 0.2980 0.1532 0.092 Uiso 0.38(3) 1 calc PR A 2
C38 C 0.6572(5) 0.2899(6) 0.0670(5) 0.064(3) Uiso 0.62(3) 1 d PDU A 1
H38A H 0.6114 0.3138 0.0442 0.077 Uiso 0.62(3) 1 calc PR A 1
H38B H 0.6305 0.2571 0.0796 0.077 Uiso 0.62(3) 1 calc PR A 1
C39 C 0.7215(3) 0.2782(2) 0.0215(2) 0.0758(15) Uani 1 1 d DU . .
H39A H 0.7086 0.2441 -0.0020 0.091 Uiso 0.62(3) 1 calc PR A 1
H39B H 0.7210 0.3063 -0.0125 0.091 Uiso 0.62(3) 1 calc PR A 1
H39C H 0.6953 0.2428 0.0153 0.091 Uiso 0.38(3) 1 calc PR A 2
H39D H 0.7285 0.2920 -0.0231 0.091 Uiso 0.38(3) 1 calc PR A 2
C40 C 0.8069(3) 0.2763(2) 0.0699(2) 0.0583(12) Uani 1 1 d DU A .
H40A H 0.8336 0.2411 0.0691 0.070 Uiso 1 1 calc R . .
H40B H 0.8467 0.3030 0.0576 0.070 Uiso 1 1 calc R . .
C38' C 0.6669(9) 0.3149(9) 0.0547(6) 0.062(5) Uiso 0.38(3) 1 d PDU A 2
H38C H 0.6662 0.3508 0.0353 0.074 Uiso 0.38(3) 1 calc PR A 2
H38D H 0.6071 0.3019 0.0489 0.074 Uiso 0.38(3) 1 calc PR A 2
O2 O 0.95539(16) 0.24697(11) 0.23070(14) 0.0497(7) Uani 1 1 d DU B .
C41 C 1.0101(3) 0.2831(2) 0.2060(3) 0.0740(15) Uani 1 1 d DU B .
H41A H 0.9859 0.3191 0.2045 0.089 Uiso 1 1 calc R . .
H41B H 1.0171 0.2731 0.1599 0.089 Uiso 1 1 calc R . .
C42 C 1.0956(3) 0.2807(2) 0.2547(3) 0.0914(19) Uani 1 1 d DU . .
H42A H 1.0987 0.3072 0.2911 0.110 Uiso 0.70(2) 1 calc PR B 1
H42B H 1.1442 0.2861 0.2310 0.110 Uiso 0.70(2) 1 calc PR B 1
H42C H 1.1410 0.2682 0.2310 0.110 Uiso 0.30(2) 1 calc PR B 2
H42D H 1.1117 0.3161 0.2734 0.110 Uiso 0.30(2) 1 calc PR B 2
C43 C 1.0947(4) 0.2244(4) 0.2825(6) 0.067(3) Uiso 0.70(2) 1 d PDU B 1
H43A H 1.1131 0.1985 0.2514 0.081 Uiso 0.70(2) 1 calc PR B 1
H43B H 1.1323 0.2213 0.3276 0.081 Uiso 0.70(2) 1 calc PR B 1
C44 C 1.0038(3) 0.21732(19) 0.2865(2) 0.0627(13) Uani 1 1 d DU . .
H44A H 0.9879 0.1796 0.2825 0.075 Uiso 0.70(2) 1 calc PR B 1
H44B H 0.9925 0.2308 0.3301 0.075 Uiso 0.70(2) 1 calc PR B 1
H44C H 1.0137 0.1810 0.2719 0.075 Uiso 0.30(2) 1 calc PR B 2
H44D H 0.9716 0.2154 0.3240 0.075 Uiso 0.30(2) 1 calc PR B 2
C43' C 1.0864(8) 0.2444(7) 0.3092(8) 0.043(5) Uiso 0.30(2) 1 d PDU B 2
H43C H 1.0862 0.2638 0.3518 0.052 Uiso 0.30(2) 1 calc PR B 2
H43D H 1.1343 0.2187 0.3170 0.052 Uiso 0.30(2) 1 calc PR B 2
O3 O 0.52905(18) 0.04161(12) 0.10252(15) 0.0596(8) Uani 1 1 d DU C .
C45 C 0.4854(3) -0.0045(2) 0.1198(3) 0.0857(17) Uani 1 1 d DU . .
H45A H 0.4917 -0.0077 0.1694 0.103 Uiso 0.57(2) 1 calc PR C 1
H45B H 0.5093 -0.0365 0.1023 0.103 Uiso 0.57(2) 1 calc PR C 1
H45C H 0.4683 -0.0004 0.1642 0.103 Uiso 0.43(2) 1 calc PR C 2
H45D H 0.5219 -0.0362 0.1207 0.103 Uiso 0.43(2) 1 calc PR C 2
C46 C 0.3927(7) 0.0023(6) 0.0874(8) 0.109(5) Uiso 0.57(2) 1 d PDU C 1
H46A H 0.3585 0.0135 0.1211 0.130 Uiso 0.57(2) 1 calc PR C 1
H46B H 0.3686 -0.0309 0.0662 0.130 Uiso 0.57(2) 1 calc PR C 1
C47 C 0.3930(7) 0.0449(4) 0.0342(7) 0.092(4) Uiso 0.57(2) 1 d PDU C 1
H47A H 0.3991 0.0295 -0.0097 0.111 Uiso 0.57(2) 1 calc PR C 1
H47B H 0.3398 0.0662 0.0279 0.111 Uiso 0.57(2) 1 calc PR C 1
C48 C 0.4684(3) 0.0764(2) 0.0633(3) 0.0814(16) Uani 1 1 d DU . .
H48A H 0.4934 0.0928 0.0269 0.098 Uiso 0.57(2) 1 calc PR C 1
H48B H 0.4520 0.1046 0.0922 0.098 Uiso 0.57(2) 1 calc PR C 1
H48C H 0.4766 0.0787 0.0159 0.098 Uiso 0.43(2) 1 calc PR C 2
H48D H 0.4711 0.1121 0.0832 0.098 Uiso 0.43(2) 1 calc PR C 2
C46' C 0.4060(9) -0.0076(6) 0.0620(9) 0.076(5) Uiso 0.43(2) 1 d PU C 2
H46C H 0.4215 -0.0142 0.0174 0.091 Uiso 0.43(2) 1 calc PR C 2
H46D H 0.3636 -0.0340 0.0708 0.091 Uiso 0.43(2) 1 calc PR C 2
C47' C 0.3774(8) 0.0460(5) 0.0690(10) 0.067(5) Uiso 0.43(2) 1 d PU C 2
H47C H 0.3605 0.0521 0.1132 0.081 Uiso 0.43(2) 1 calc PR C 2
H47D H 0.3297 0.0560 0.0319 0.081 Uiso 0.43(2) 1 calc PR C 2
O4 O 0.7167(2) 0.00603(11) 0.14479(16) 0.0621(8) Uani 1 1 d DU . .
C49 C 0.7838(3) 0.00478(19) 0.1061(3) 0.0678(14) Uani 1 1 d DU . .
H49A H 0.8263 0.0329 0.1212 0.081 Uiso 1 1 calc R . .
H49B H 0.7596 0.0101 0.0575 0.081 Uiso 1 1 calc R . .
C50 C 0.8250(5) -0.0478(2) 0.1173(4) 0.117(2) Uani 1 1 d DU . .
H50A H 0.8095 -0.0699 0.0763 0.140 Uiso 1 1 calc R . .
H50B H 0.8883 -0.0443 0.1285 0.140 Uiso 1 1 calc R . .
C51 C 0.7927(4) -0.0714(2) 0.1741(4) 0.118(3) Uani 1 1 d DU . .
H51A H 0.8330 -0.0650 0.2173 0.141 Uiso 1 1 calc R . .
H51B H 0.7848 -0.1099 0.1676 0.141 Uiso 1 1 calc R . .
C52 C 0.7099(4) -0.04518(19) 0.1736(3) 0.0882(18) Uani 1 1 d DU . .
H52A H 0.6624 -0.0654 0.1460 0.106 Uiso 1 1 calc R . .
H52B H 0.6988 -0.0421 0.2201 0.106 Uiso 1 1 calc R . .
O5 O 0.74836(18) 0.01568(11) 0.50376(15) 0.0558(8) Uani 1 1 d DU . .
C53 C 0.7807(8) -0.0360(4) 0.5195(9) 0.104(5) Uiso 0.550(15) 1 d PDU D 1
H53A H 0.8365 -0.0345 0.5515 0.125 Uiso 0.550(15) 1 calc PR D 1
H53B H 0.7892 -0.0544 0.4780 0.125 Uiso 0.550(15) 1 calc PR D 1
C54 C 0.7151(6) -0.0641(5) 0.5509(7) 0.089(4) Uiso 0.550(15) 1 d PDU D 1
H54A H 0.7255 -0.0587 0.6005 0.107 Uiso 0.550(15) 1 calc PR D 1
H54B H 0.7146 -0.1023 0.5412 0.107 Uiso 0.550(15) 1 calc PR D 1
C55 C 0.6315(6) -0.0379(3) 0.5161(7) 0.073(3) Uiso 0.550(15) 1 d PDU D 1
H55A H 0.6069 -0.0560 0.4733 0.088 Uiso 0.550(15) 1 calc PR D 1
H55B H 0.5885 -0.0378 0.5458 0.088 Uiso 0.550(15) 1 calc PR D 1
C56 C 0.6578(5) 0.0147(3) 0.5036(6) 0.053(3) Uiso 0.550(15) 1 d PDU D 1
H56A H 0.6258 0.0271 0.4593 0.064 Uiso 0.550(15) 1 calc PR D 1
H56B H 0.6446 0.0387 0.5390 0.064 Uiso 0.550(15) 1 calc PR D 1
C53' C 0.7761(6) -0.0369(3) 0.4932(7) 0.052(3) Uiso 0.450(15) 1 d PDU D 2
H53C H 0.8320 -0.0440 0.5233 0.063 Uiso 0.450(15) 1 calc PR D 2
H53D H 0.7833 -0.0413 0.4458 0.063 Uiso 0.450(15) 1 calc PR D 2
C54' C 0.7111(7) -0.0733(4) 0.5082(8) 0.075(4) Uiso 0.450(15) 1 d PDU D 2
H54C H 0.7383 -0.1036 0.5349 0.090 Uiso 0.450(15) 1 calc PR D 2
H54D H 0.6748 -0.0865 0.4660 0.090 Uiso 0.450(15) 1 calc PR D 2
C55' C 0.6588(11) -0.0416(5) 0.5483(9) 0.091(5) Uiso 0.450(15) 1 d PDU D 2
H55C H 0.5974 -0.0515 0.5359 0.109 Uiso 0.450(15) 1 calc PR D 2
H55D H 0.6786 -0.0479 0.5973 0.109 Uiso 0.450(15) 1 calc PR D 2
C56' C 0.6706(8) 0.0137(4) 0.5321(9) 0.070(4) Uiso 0.450(15) 1 d PDU D 2
H56C H 0.6206 0.0267 0.4989 0.084 Uiso 0.450(15) 1 calc PR D 2
H56D H 0.6770 0.0357 0.5734 0.084 Uiso 0.450(15) 1 calc PR D 2
O6 O 0.92162(18) 0.06185(13) 0.55443(15) 0.0629(9) Uani 1 1 d DU . .
C57 C 1.0068(7) 0.0804(6) 0.5660(5) 0.100(4) Uiso 0.502(9) 1 d PDU D 1
H57A H 1.0061 0.1186 0.5562 0.120 Uiso 0.502(9) 1 calc PR D 1
H57B H 1.0379 0.0628 0.5341 0.120 Uiso 0.502(9) 1 calc PR D 1
C58 C 1.0527(7) 0.0719(7) 0.6333(6) 0.093(4) Uiso 0.502(9) 1 d PDU D 1
H58A H 1.0891 0.1027 0.6494 0.112 Uiso 0.502(9) 1 calc PR D 1
H58B H 1.0898 0.0404 0.6352 0.112 Uiso 0.502(9) 1 calc PR D 1
C59 C 0.9866(5) 0.0641(4) 0.6756(4) 0.053(3) Uiso 0.502(9) 1 d PDU D 1
H59A H 0.9789 0.0964 0.7013 0.063 Uiso 0.502(9) 1 calc PR D 1
H59B H 1.0024 0.0346 0.7078 0.063 Uiso 0.502(9) 1 calc PR D 1
C60 C 0.9049(5) 0.0512(4) 0.6236(4) 0.050(2) Uiso 0.502(9) 1 d PDU D 1
H60A H 0.8892 0.0138 0.6276 0.060 Uiso 0.502(9) 1 calc PR D 1
H60B H 0.8566 0.0733 0.6321 0.060 Uiso 0.502(9) 1 calc PR D 1
C57' C 1.0024(5) 0.0364(4) 0.5470(4) 0.056(3) Uiso 0.498(9) 1 d PDU D 2
H57C H 0.9998 -0.0019 0.5552 0.067 Uiso 0.498(9) 1 calc PR D 2
H57D H 1.0138 0.0420 0.5009 0.067 Uiso 0.498(9) 1 calc PR D 2
C58' C 1.0688(6) 0.0605(4) 0.5966(6) 0.077(3) Uiso 0.498(9) 1 d PDU D 2
H58C H 1.1006 0.0871 0.5752 0.092 Uiso 0.498(9) 1 calc PR D 2
H58D H 1.1099 0.0337 0.6190 0.092 Uiso 0.498(9) 1 calc PR D 2
C59' C 1.0226(7) 0.0862(5) 0.6473(5) 0.076(4) Uiso 0.498(9) 1 d PDU D 2
H59C H 1.0427 0.0713 0.6930 0.091 Uiso 0.498(9) 1 calc PR D 2
H59D H 1.0330 0.1246 0.6491 0.091 Uiso 0.498(9) 1 calc PR D 2
C60' C 0.9299(8) 0.0749(7) 0.6234(6) 0.117(5) Uiso 0.498(9) 1 d PDU D 2
H60C H 0.9113 0.0452 0.6489 0.141 Uiso 0.498(9) 1 calc PR D 2
H60D H 0.8946 0.1061 0.6290 0.141 Uiso 0.498(9) 1 calc PR D 2
O7 O 0.6308(2) 0.28152(12) 0.49038(14) 0.0612(8) Uani 1 1 d DU . .
C61 C 0.7134(4) 0.3066(3) 0.5025(3) 0.0945(19) Uani 1 1 d DU . .
H61A H 0.7148 0.3345 0.4684 0.113 Uiso 1 1 calc R . .
H61B H 0.7587 0.2806 0.4989 0.113 Uiso 1 1 calc R . .
C62 C 0.7286(4) 0.3294(3) 0.5700(3) 0.107(2) Uani 1 1 d DU . .
H62A H 0.7073 0.3660 0.5692 0.128 Uiso 1 1 calc R . .
H62B H 0.7904 0.3288 0.5908 0.128 Uiso 1 1 calc R . .
C63 C 0.6779(4) 0.2938(3) 0.6070(3) 0.108(2) Uani 1 1 d DU . .
H63A H 0.6571 0.3131 0.6434 0.130 Uiso 1 1 calc R . .
H63B H 0.7133 0.2637 0.6272 0.130 Uiso 1 1 calc R . .
C64 C 0.6037(3) 0.2753(2) 0.5541(2) 0.0666(14) Uani 1 1 d DU . .
H64A H 0.5904 0.2380 0.5617 0.080 Uiso 1 1 calc R . .
H64B H 0.5519 0.2967 0.5553 0.080 Uiso 1 1 calc R . .
O8 O 0.46674(16) 0.23150(12) 0.39553(14) 0.0540(8) Uani 1 1 d DU . .
C65 C 0.4104(3) 0.2675(2) 0.4194(3) 0.0724(14) Uani 1 1 d DU . .
H65A H 0.4330 0.3038 0.4192 0.087 Uiso 1 1 calc R . .
H65B H 0.4050 0.2585 0.4662 0.087 Uiso 1 1 calc R . .
C66 C 0.3248(3) 0.2635(2) 0.3730(3) 0.0792(16) Uani 1 1 d DU . .
H66A H 0.3200 0.2889 0.3352 0.095 Uiso 1 1 calc R . .
H66B H 0.2772 0.2696 0.3975 0.095 Uiso 1 1 calc R . .
C67 C 0.3250(3) 0.2074(2) 0.3479(3) 0.0828(17) Uani 1 1 d DU . .
H67A H 0.3065 0.1826 0.3802 0.099 Uiso 1 1 calc R . .
H67B H 0.2869 0.2034 0.3032 0.099 Uiso 1 1 calc R . .
C68 C 0.4177(3) 0.19847(19) 0.3433(2) 0.0591(12) Uani 1 1 d DU . .
H68A H 0.4335 0.1610 0.3514 0.071 Uiso 1 1 calc R . .
H68B H 0.4281 0.2087 0.2982 0.071 Uiso 1 1 calc R . .
C1H C 0.2225(12) 0.4054(8) 0.3055(10) 0.168(7) Uiso 0.50 1 d PDU E 1
H1H1 H 0.2100 0.3712 0.2835 0.252 Uiso 0.50 1 calc PR E 1
H1H2 H 0.1704 0.4271 0.2975 0.252 Uiso 0.50 1 calc PR E 1
H1H3 H 0.2418 0.4003 0.3543 0.252 Uiso 0.50 1 calc PR E 1
C2H C 0.2834(13) 0.4293(8) 0.2805(9) 0.155(6) Uiso 0.50 1 d PDU E 1
H2H1 H 0.2590 0.4335 0.2317 0.186 Uiso 0.50 1 calc PR E 1
H2H2 H 0.3295 0.4027 0.2830 0.186 Uiso 0.50 1 calc PR E 1
C3H C 0.325(3) 0.4749(14) 0.2986(16) 0.343(15) Uiso 0.50 1 d PDU E 1
H3H1 H 0.3837 0.4719 0.2885 0.412 Uiso 0.50 1 calc PR E 1
H3H2 H 0.2952 0.5032 0.2696 0.412 Uiso 0.50 1 calc PR E 1
C4H C 0.333(2) 0.4899(16) 0.3624(16) 0.320(15) Uiso 0.50 1 d PDU E 1
H4H1 H 0.3423 0.4567 0.3884 0.384 Uiso 0.50 1 calc PR E 1
H4H2 H 0.2740 0.5014 0.3659 0.384 Uiso 0.50 1 calc PR E 1
C5H C 0.385(3) 0.5249(14) 0.401(2) 0.386(19) Uiso 0.50 1 d PDU E 1
H5H1 H 0.3486 0.5481 0.4231 0.463 Uiso 0.50 1 calc PR E 1
H5H2 H 0.4115 0.5471 0.3701 0.463 Uiso 0.50 1 calc PR E 1
C6H C 0.448(2) 0.5045(16) 0.4485(19) 0.37(2) Uiso 0.50 1 d PDU E 1
H6H1 H 0.4830 0.5331 0.4717 0.556 Uiso 0.50 1 calc PR E 1
H6H2 H 0.4838 0.4811 0.4272 0.556 Uiso 0.50 1 calc PR E 1
H6H3 H 0.4222 0.4846 0.4813 0.556 Uiso 0.50 1 calc PR E 1
O1T O 0.3601(16) 0.5530(7) 0.3332(13) 0.282(9) Uiso 0.50 1 d PDU F 2
C1T C 0.4309(17) 0.5193(11) 0.3685(19) 0.319(16) Uiso 0.50 1 d PDU F 2
H1T1 H 0.4835 0.5268 0.3505 0.382 Uiso 0.50 1 calc PR F 2
H1T2 H 0.4428 0.5283 0.4173 0.382 Uiso 0.50 1 calc PR F 2
C2T C 0.4109(19) 0.4627(10) 0.3607(16) 0.264(12) Uiso 0.50 1 d PDU F 2
H2T1 H 0.4174 0.4453 0.4053 0.316 Uiso 0.50 1 calc PR F 2
H2T2 H 0.4492 0.4452 0.3340 0.316 Uiso 0.50 1 calc PR F 2
C3T C 0.318(2) 0.4608(10) 0.323(2) 0.311(14) Uiso 0.50 1 d PDU F 2
H3T1 H 0.3073 0.4315 0.2907 0.374 Uiso 0.50 1 calc PR F 2
H3T2 H 0.2771 0.4586 0.3550 0.374 Uiso 0.50 1 calc PR F 2
C4T C 0.3143(16) 0.5136(10) 0.2890(12) 0.226(11) Uiso 0.50 1 d PDU F 2
H4T1 H 0.3398 0.5105 0.2480 0.271 Uiso 0.50 1 calc PR F 2
H4T2 H 0.2537 0.5245 0.2748 0.271 Uiso 0.50 1 calc PR F 2

loop_
_atom_site_aniso_label
_atom_site_aniso_U_11
_atom_site_aniso_U_22
_atom_site_aniso_U_33
_atom_site_aniso_U_23
_atom_site_aniso_U_13
_atom_site_aniso_U_12
Al1 0.0344(6) 0.0367(7) 0.0395(6) 0.0026(5) 0.0050(5) 0.0019(5)
Al2 0.0316(6) 0.0408(7) 0.0359(6) 0.0019(5) -0.0019(5) -0.0019(5)
Al3 0.0604(8) 0.0370(7) 0.0448(7) 0.0030(6) -0.0103(6) -0.0026(6)
Al4 0.0328(6) 0.0381(7) 0.0365(6) 0.0042(5) 0.0011(5) -0.0001(5)
Li1 0.039(4) 0.046(4) 0.040(4) 0.006(3) 0.002(3) 0.001(3)
Li2 0.047(4) 0.049(4) 0.054(4) -0.005(3) -0.002(3) -0.006(3)
Li3 0.043(4) 0.050(4) 0.053(4) 0.017(3) 0.004(3) 0.002(3)
Li4 0.041(4) 0.055(4) 0.050(4) 0.006(3) 0.009(3) 0.002(3)
N1 0.0355(17) 0.0416(19) 0.0384(18) 0.0010(15) 0.0027(14) -0.0018(15)
N2 0.0442(19) 0.043(2) 0.039(2) 0.0085(15) 0.0047(16) -0.0018(16)
C1 0.034(2) 0.037(2) 0.042(2) -0.0037(18) 0.0057(18) -0.0013(18)
C2 0.037(2) 0.040(2) 0.041(2) -0.0032(18) 0.0045(18) 0.0005(18)
C3 0.050(3) 0.040(2) 0.054(3) -0.003(2) 0.009(2) -0.009(2)
C4 0.047(3) 0.056(3) 0.065(3) -0.010(2) 0.001(2) -0.019(2)
C5 0.048(3) 0.060(3) 0.053(3) -0.009(2) -0.006(2) -0.010(2)
C6 0.045(2) 0.047(3) 0.041(2) -0.0004(19) 0.002(2) -0.004(2)
N3 0.0314(17) 0.048(2) 0.0393(18) 0.0018(15) -0.0009(14) 0.0016(15)
N4 0.045(2) 0.040(2) 0.049(2) 0.0015(16) 0.0102(17) 0.0060(17)
C7 0.035(2) 0.047(3) 0.044(2) 0.0114(19) 0.0040(19) 0.0069(18)
C8 0.039(2) 0.048(3) 0.048(2) 0.015(2) 0.007(2) 0.0096(19)
C9 0.053(3) 0.063(3) 0.062(3) 0.019(2) 0.018(2) 0.019(2)
C10 0.043(3) 0.097(4) 0.073(4) 0.036(3) 0.008(3) 0.026(3)
C11 0.038(3) 0.100(4) 0.054(3) 0.022(3) 0.000(2) 0.011(3)
C12 0.041(2) 0.070(3) 0.047(3) 0.010(2) 0.000(2) 0.006(2)
N5 0.039(2) 0.050(2) 0.039(2) 0.0035(16) -0.0035(15) -0.0007(16)
N6 0.0336(18) 0.043(2) 0.0375(19) 0.0011(15) -0.0032(14) 0.0019(15)
C13 0.048(2) 0.041(2) 0.037(2) 0.0005(18) 0.005(2) -0.0015(19)
C14 0.045(2) 0.033(2) 0.045(2) 0.0036(18) 0.010(2) 0.0007(18)
C15 0.043(2) 0.049(3) 0.064(3) -0.001(2) 0.017(2) 0.000(2)
C16 0.062(3) 0.060(3) 0.079(4) -0.005(3) 0.035(3) -0.001(2)
C17 0.083(4) 0.061(3) 0.055(3) -0.005(2) 0.027(3) -0.004(3)
C18 0.066(3) 0.055(3) 0.047(3) 0.000(2) 0.009(2) -0.005(2)
N7 0.0407(19) 0.044(2) 0.0390(19) 0.0014(15) 0.0004(15) -0.0058(15)
N8 0.101(4) 0.059(3) 0.068(3) 0.024(2) -0.026(3) -0.030(3)
C19 0.050(3) 0.061(3) 0.037(2) -0.003(2) 0.003(2) -0.018(2)
C20 0.085(4) 0.074(4) 0.045(3) 0.010(2) -0.005(3) -0.041(3)
C21 0.115(5) 0.116(5) 0.055(3) 0.014(3) -0.001(3) -0.070(4)
C22 0.088(5) 0.147(6) 0.065(4) -0.007(4) 0.016(3) -0.071(5)
C23 0.052(3) 0.122(5) 0.068(4) -0.026(4) 0.011(3) -0.031(3)
C24 0.050(3) 0.074(3) 0.049(3) -0.014(2) 0.010(2) -0.018(2)
N9 0.0408(19) 0.0407(19) 0.0363(18) 0.0048(14) 0.0015(15) 0.0016(15)
N10 0.076(3) 0.057(3) 0.053(2) -0.0186(19) -0.016(2) 0.022(2)
C25 0.045(2) 0.037(2) 0.036(2) 0.0071(18) 0.0032(19) 0.0096(18)
C26 0.063(3) 0.051(3) 0.039(2) 0.005(2) -0.003(2) 0.023(2)
C27 0.073(3) 0.079(4) 0.050(3) 0.000(3) 0.010(3) 0.041(3)
C28 0.052(3) 0.092(4) 0.065(3) 0.021(3) 0.013(3) 0.033(3)
C29 0.041(3) 0.066(3) 0.060(3) 0.013(2) 0.005(2) 0.010(2)
C30 0.047(2) 0.048(3) 0.042(2) 0.005(2) 0.003(2) 0.006(2)
N11 0.0347(18) 0.050(2) 0.0350(19) 0.0031(16) 0.0004(14) -0.0029(16)
N12 0.0330(18) 0.048(2) 0.039(2) 0.0039(16) -0.0025(15) -0.0034(15)
C31 0.038(2) 0.036(2) 0.041(2) 0.0004(18) 0.0076(18) -0.0006(17)
C32 0.038(2) 0.038(2) 0.045(2) 0.0048(18) 0.0061(19) 0.0002(18)
C33 0.034(2) 0.058(3) 0.058(3) 0.011(2) 0.004(2) -0.002(2)
C34 0.044(3) 0.066(3) 0.068(3) 0.010(2) 0.021(2) -0.006(2)
C35 0.051(3) 0.064(3) 0.049(3) 0.007(2) 0.017(2) 0.002(2)
C36 0.045(2) 0.052(3) 0.042(2) 0.000(2) 0.006(2) -0.002(2)
O1 0.0557(18) 0.072(2) 0.0439(17) 0.0102(15) 0.0090(14) 0.0218(16)
C37 0.071(3) 0.104(4) 0.054(3) 0.018(3) 0.007(3) 0.042(3)
C39 0.087(4) 0.080(4) 0.054(3) 0.002(3) -0.001(3) 0.014(3)
C40 0.060(3) 0.070(3) 0.047(3) 0.013(2) 0.016(2) 0.007(2)
O2 0.0347(15) 0.0587(19) 0.0539(17) 0.0118(14) 0.0043(13) -0.0016(13)
C41 0.049(3) 0.102(4) 0.073(3) 0.026(3) 0.016(3) -0.009(3)
C42 0.042(3) 0.125(5) 0.105(4) 0.024(4) 0.007(3) -0.021(3)
C44 0.041(2) 0.068(3) 0.071(3) 0.020(3) -0.008(2) 0.003(2)
O3 0.0508(18) 0.065(2) 0.0583(19) -0.0070(16) -0.0025(15) -0.0107(16)
C45 0.084(4) 0.078(4) 0.088(4) -0.005(3) -0.004(3) -0.034(3)
C48 0.068(3) 0.085(4) 0.078(4) -0.005(3) -0.020(3) -0.007(3)
O4 0.062(2) 0.0467(19) 0.076(2) -0.0034(16) 0.0077(17) 0.0018(15)
C49 0.074(3) 0.057(3) 0.070(3) -0.002(3) 0.009(3) 0.001(3)
C50 0.122(6) 0.071(4) 0.176(7) 0.012(5) 0.075(5) 0.017(4)
C51 0.128(6) 0.053(4) 0.177(7) 0.018(4) 0.039(5) 0.032(4)
C52 0.112(5) 0.045(3) 0.116(5) -0.003(3) 0.042(4) -0.013(3)
O5 0.0502(17) 0.0448(17) 0.072(2) 0.0154(15) 0.0109(15) 0.0040(14)
O6 0.0433(17) 0.075(2) 0.067(2) 0.0128(17) 0.0013(15) 0.0067(16)
O7 0.068(2) 0.066(2) 0.0514(18) -0.0016(15) 0.0159(16) -0.0029(17)
C61 0.113(5) 0.100(5) 0.077(4) -0.029(3) 0.036(4) -0.044(4)
C62 0.117(5) 0.111(5) 0.089(5) -0.007(4) 0.012(4) -0.022(4)
C63 0.126(5) 0.137(6) 0.060(4) -0.003(4) 0.014(4) -0.041(5)
C64 0.076(3) 0.072(3) 0.057(3) 0.002(3) 0.026(3) 0.015(3)
O8 0.0371(15) 0.069(2) 0.0565(18) 0.0008(16) 0.0103(14) 0.0077(14)
C65 0.055(3) 0.090(4) 0.076(3) -0.004(3) 0.023(3) 0.015(3)
C66 0.044(3) 0.104(5) 0.093(4) 0.006(3) 0.022(3) 0.019(3)
C67 0.044(3) 0.108(5) 0.096(4) -0.006(4) 0.012(3) 0.003(3)
C68 0.046(3) 0.074(3) 0.057(3) 0.005(2) 0.006(2) 0.005(2)

loop_
_atom_type_symbol
_atom_type_description
_atom_type_scat_dispersion_real
_atom_type_scat_dispersion_imag
_atom_type_scat_source
C C 0.0033 0.0016 'International Tables Vol C Tables 4.2.6.8 and 6.1.1.4'
H H 0.0000 0.0000 'International Tables Vol C Tables 4.2.6.8 and 6.1.1.4'
Al Al 0.0645 0.0514 'International Tables Vol C Tables 4.2.6.8 and 6.1.1.4'
Li Li -0.0003 0.0001 'International Tables Vol C Tables 4.2.6.8 and 6.1.1.4'
N N 0.0061 0.0033 'International Tables Vol C Tables 4.2.6.8 and 6.1.1.4'
O O 0.0106 0.0060 'International Tables Vol C Tables 4.2.6.8 and 6.1.1.4'

loop_
_geom_angle_atom_site_label_1
_geom_angle_atom_site_label_2
_geom_angle_atom_site_label_3
_geom_angle
N3 Al1 N1 124.70(15)
N3 Al1 N2 117.13(15)
N1 Al1 N2 89.94(14)
N3 Al1 N4 89.92(15)
N1 Al1 N4 118.05(15)
N2 Al1 N4 120.31(16)
N3 Al1 Li4 93.34(17)
N1 Al1 Li4 79.24(16)
N2 Al1 Li4 148.07(18)
N4 Al1 Li4 45.70(17)
N3 Al1 Li1 78.36(16)
N1 Al1 Li1 92.92(16)
N2 Al1 Li1 45.86(16)
N4 Al1 Li1 147.75(16)
Li4 Al1 Li1 162.69(19)
N3 Al2 N7 118.37(15)
N3 Al2 N6 109.36(15)
N7 Al2 N6 109.53(15)
N3 Al2 N5 121.83(15)
N7 Al2 N5 105.45(15)
N6 Al2 N5 87.87(15)
N3 Al2 Li2 149.99(18)
N7 Al2 Li2 52.36(18)
N6 Al2 Li2 100.27(19)
N5 Al2 Li2 53.32(19)
N3 Al2 Li1 71.94(16)
N7 Al2 Li1 140.16(15)
N6 Al2 Li1 39.10(15)
N5 Al2 Li1 98.06(16)
Li2 Al2 Li1 135.4(2)
N8 Al3 N10 121.1(2)
N8 Al3 N7 89.43(18)
N10 Al3 N7 119.24(17)
N8 Al3 N9 120.92(18)
N10 Al3 N9 89.97(16)
N7 Al3 N9 119.44(15)
N1 Al4 N9 117.58(15)
N1 Al4 N12 109.28(15)
N9 Al4 N12 111.90(15)
N1 Al4 N11 121.04(15)
N9 Al4 N11 105.91(15)
N12 Al4 N11 87.15(14)
N1 Al4 Li3 151.00(18)
N9 Al4 Li3 51.64(18)
N12 Al4 Li3 99.41(18)
N11 Al4 Li3 54.89(19)
N1 Al4 Li4 72.33(16)
N9 Al4 Li4 145.05(16)
N12 Al4 Li4 39.63(16)
N11 Al4 Li4 94.07(16)
Li3 Al4 Li4 133.58(19)
O2 Li1 O1 108.4(3)
O2 Li1 N6 105.5(3)
O1 Li1 N6 115.2(3)
O2 Li1 N2 105.4(3)
O1 Li1 N2 99.0(3)
N6 Li1 N2 122.5(3)
O2 Li1 Al1 131.7(3)
O1 Li1 Al1 107.9(3)
N6 Li1 Al1 86.5(2)
N2 Li1 Al1 37.81(14)
O2 Li1 Al2 138.2(3)
O1 Li1 Al2 100.7(2)
N6 Li1 Al2 33.29(13)
N2 Li1 Al2 98.9(2)
Al1 Li1 Al2 61.23(12)
O2 Li1 H2N 103.6(11)
O1 Li1 H2N 80.3(7)
N6 Li1 H2N 139.8(9)
N2 Li1 H2N 20.5(6)
Al1 Li1 H2N 53.3(8)
Al2 Li1 H2N 110.5(10)
O4 Li2 O3 102.1(3)
O4 Li2 N7 117.8(3)
O3 Li2 N7 124.1(4)
O4 Li2 N5 122.2(4)
O3 Li2 N5 105.6(3)
N7 Li2 N5 85.6(3)
O4 Li2 C19 124.0(3)
O3 Li2 C19 93.9(3)
N7 Li2 C19 31.56(16)
N5 Li2 C19 103.6(3)
O4 Li2 Al2 129.9(3)
O3 Li2 Al2 127.3(3)
N7 Li2 Al2 42.44(15)
N5 Li2 Al2 43.28(15)
C19 Li2 Al2 66.20(19)
O5 Li3 O6 99.0(3)
O5 Li3 N9 121.9(4)
O6 Li3 N9 128.7(4)
O5 Li3 N11 117.4(4)
O6 Li3 N11 103.1(3)
N9 Li3 N11 85.5(3)
O5 Li3 Al4 127.5(3)
O6 Li3 Al4 129.9(3)
N9 Li3 Al4 42.91(15)
N11 Li3 Al4 43.06(14)
O8 Li4 O7 109.1(4)
O8 Li4 N4 104.1(3)
O7 Li4 N4 100.2(3)
O8 Li4 N12 107.2(3)
O7 Li4 N12 114.3(3)
N4 Li4 N12 121.1(3)
O8 Li4 C32 95.6(3)
O7 Li4 C32 92.8(3)
N4 Li4 C32 151.1(3)
N12 Li4 C32 30.89(15)
O8 Li4 Al1 131.6(3)
O7 Li4 Al1 107.2(3)
N4 Li4 Al1 38.01(14)
N12 Li4 Al1 85.3(2)
C32 Li4 Al1 113.4(2)
O8 Li4 Al4 140.1(3)
O7 Li4 Al4 97.8(3)
N4 Li4 Al4 99.2(2)
N12 Li4 Al4 33.29(13)
C32 Li4 Al4 53.23(14)
Al1 Li4 Al4 61.34(13)
C1 N1 Al4 130.2(3)
C1 N1 Al1 107.6(2)
Al4 N1 Al1 121.98(17)
C2 N2 Al1 107.6(2)
C2 N2 Li1 110.6(3)
Al1 N2 Li1 96.3(2)
C2 N2 H2N 115(3)
Al1 N2 H2N 131(3)
Li1 N2 H2N 90(3)
N1 C1 C6 126.3(4)
N1 C1 C2 116.3(3)
C6 C1 C2 117.3(3)
C3 C2 N2 125.7(4)
C3 C2 C1 120.6(3)
N2 C2 C1 113.7(3)
C2 C3 C4 120.5(4)
C2 C3 H3 119.8
C4 C3 H3 119.8
C5 C4 C3 119.6(4)
C5 C4 H4 120.2
C3 C4 H4 120.2
C4 C5 C6 121.0(4)
C4 C5 H5 119.5
C6 C5 H5 119.5
C5 C6 C1 120.9(4)
C5 C6 H6 119.6
C1 C6 H6 119.6
C7 N3 Al2 129.2(3)
C7 N3 Al1 108.3(3)
Al2 N3 Al1 121.81(16)
C8 N4 Al1 108.0(3)
C8 N4 Li4 108.1(3)
Al1 N4 Li4 96.3(2)
C8 N4 H4N 115(3)
Al1 N4 H4N 126(3)
Li4 N4 H4N 100(3)
C12 C7 N3 126.2(4)
C12 C7 C8 117.3(4)
N3 C7 C8 116.6(3)
C9 C8 N4 125.7(4)
C9 C8 C7 120.4(4)
N4 C8 C7 114.0(3)
C8 C9 C10 120.3(5)
C8 C9 H9 119.8
C10 C9 H9 119.8
C11 C10 C9 120.2(4)
C11 C10 H10 119.9
C9 C10 H10 119.9
C10 C11 C12 120.3(5)
C10 C11 H11 119.9
C12 C11 H11 119.9
C11 C12 C7 121.5(5)
C11 C12 H12 119.2
C7 C12 H12 119.2
C13 N5 Al2 111.2(2)
C13 N5 Li2 104.5(3)
Al2 N5 Li2 83.4(2)
C13 N5 H5N 112(3)
Al2 N5 H5N 132(3)
Li2 N5 H5N 105(3)
C14 N6 Al2 110.6(2)
C14 N6 Li1 103.0(3)
Al2 N6 Li1 107.6(2)
C14 N6 H6N 110(3)
Al2 N6 H6N 127(3)
Li1 N6 H6N 95(3)
C18 C13 N5 126.0(4)
C18 C13 C14 119.5(4)
N5 C13 C14 114.5(3)
C15 C14 N6 126.2(4)
C15 C14 C13 118.7(4)
N6 C14 C13 115.0(3)
C14 C15 C16 121.1(4)
C14 C15 H15 119.5
C16 C15 H15 119.5
C17 C16 C15 119.8(4)
C17 C16 H16 120.1
C15 C16 H16 120.1
C16 C17 C18 119.8(4)
C16 C17 H17 120.1
C18 C17 H17 120.1
C13 C18 C17 121.0(4)
C13 C18 H18 119.5
C17 C18 H18 119.5
C19 N7 Al2 129.8(3)
C19 N7 Al3 107.5(3)
Al2 N7 Al3 119.43(17)
C19 N7 Li2 94.8(3)
Al2 N7 Li2 85.2(2)
Al3 N7 Li2 110.6(2)
C20 N8 Al3 110.9(3)
C20 N8 H8N 118(4)
Al3 N8 H8N 130(4)
C24 C19 N7 125.9(4)
C24 C19 C20 118.2(4)
N7 C19 C20 115.9(4)
C24 C19 Li2 102.7(3)
N7 C19 Li2 53.6(2)
C20 C19 Li2 112.7(4)
N8 C20 C21 126.9(5)
N8 C20 C19 113.9(4)
C21 C20 C19 119.2(5)
C22 C21 C20 121.7(6)
C22 C21 H21 119.1
C20 C21 H21 119.1
C23 C22 C21 119.6(5)
C23 C22 H22 120.2
C21 C22 H22 120.2
C22 C23 C24 120.1(6)
C22 C23 H23 120.0
C24 C23 H23 120.0
C19 C24 C23 121.1(5)
C19 C24 H24 119.5
C23 C24 H24 119.5
C25 N9 Al4 123.4(3)
C25 N9 Al3 107.0(2)
Al4 N9 Al3 119.55(17)
C25 N9 Li3 103.2(3)
Al4 N9 Li3 85.5(2)
Al3 N9 Li3 114.9(2)
C26 N10 Al3 111.6(3)
C26 N10 H10N 118(4)
Al3 N10 H10N 130(4)
C30 C25 N9 125.5(4)
C30 C25 C26 117.3(4)
N9 C25 C26 117.2(4)
N10 C26 C27 126.7(4)
N10 C26 C25 113.7(4)
C27 C26 C25 119.6(4)
C28 C27 C26 121.6(4)
C28 C27 H27 119.2
C26 C27 H27 119.2
C29 C28 C27 119.4(4)
C29 C28 H28 120.3
C27 C28 H28 120.3
C28 C29 C30 120.2(4)
C28 C29 H29 119.9
C30 C29 H29 119.9
C25 C30 C29 121.8(4)
C25 C30 H30 119.1
C29 C30 H30 119.1
C31 N11 Al4 112.3(2)
C31 N11 Li3 104.3(3)
Al4 N11 Li3 82.0(2)
C31 N11 H11N 110(3)
Al4 N11 H11N 135(3)
Li3 N11 H11N 100(3)
C32 N12 Al4 111.4(2)
C32 N12 Li4 96.8(3)
Al4 N12 Li4 107.1(2)
C32 N12 H12N 115(3)
Al4 N12 H12N 125(3)
Li4 N12 H12N 94(3)
C36 C31 N11 126.5(3)
C36 C31 C32 119.3(4)
N11 C31 C32 114.2(3)
C33 C32 N12 126.8(3)
C33 C32 C31 118.6(4)
N12 C32 C31 114.5(3)
C33 C32 Li4 101.2(3)
N12 C32 Li4 52.3(2)
C31 C32 Li4 115.3(3)
C32 C33 C34 121.4(4)
C32 C33 H33 119.3
C34 C33 H33 119.3
C35 C34 C33 120.0(4)
C35 C34 H34 120.0
C33 C34 H34 120.0
C34 C35 C36 119.7(4)
C34 C35 H35 120.2
C36 C35 H35 120.2
C35 C36 C31 121.0(4)
C35 C36 H36 119.5
C31 C36 H36 119.5
C37 O1 C40 107.8(3)
C37 O1 Li1 122.8(3)
C40 O1 Li1 124.5(3)
O1 C37 C38 103.6(5)
O1 C37 C38' 110.6(5)
C38 C37 C38' 28.2(6)
O1 C37 H37A 111.0
C38 C37 H37A 111.0
C38' C37 H37A 83.3
O1 C37 H37B 111.0
C38 C37 H37B 111.0
C38' C37 H37B 127.8
H37A C37 H37B 109.0
O1 C37 H37C 109.5
C38 C37 H37C 135.2
C38' C37 H37C 109.5
H37A C37 H37C 28.3
H37B C37 H37C 84.3
O1 C37 H37D 109.5
C38 C37 H37D 87.5
C38' C37 H37D 109.5
H37A C37 H37D 129.1
H37B C37 H37D 25.4
H37C C37 H37D 108.1
C37 C38 C39 104.1(6)
C37 C38 H38A 110.9
C39 C38 H38A 110.9
C37 C38 H38B 110.9
C39 C38 H38B 110.9
H38A C38 H38B 109.0
C40 C39 C38' 104.7(5)
C40 C39 C38 103.9(4)
C38' C39 C38 27.0(6)
C40 C39 H39A 111.0
C38' C39 H39A 131.9
C38 C39 H39A 111.0
C40 C39 H39B 111.0
C38' C39 H39B 86.1
C38 C39 H39B 111.0
H39A C39 H39B 109.0
C40 C39 H39C 110.8
C38' C39 H39C 110.8
C38 C39 H39C 86.6
H39A C39 H39C 25.8
H39B C39 H39C 128.4
C40 C39 H39D 110.8
C38' C39 H39D 110.8
C38 C39 H39D 132.8
H39A C39 H39D 85.6
H39B C39 H39D 26.2
H39C C39 H39D 108.9
O1 C40 C39 105.6(3)
O1 C40 H40A 110.6
C39 C40 H40A 110.6
O1 C40 H40B 110.6
C39 C40 H40B 110.6
H40A C40 H40B 108.7
C37 C38' C39 104.2(7)
C37 C38' H38C 110.9
C39 C38' H38C 110.9
C37 C38' H38D 110.9
C39 C38' H38D 110.9
H38C C38' H38D 108.9
C41 O2 C44 110.0(3)
C41 O2 Li1 128.7(3)
C44 O2 Li1 119.1(3)
O2 C41 C42 106.2(4)
O2 C41 H41A 110.5
C42 C41 H41A 110.5
O2 C41 H41B 110.5
C42 C41 H41B 110.5
H41A C41 H41B 108.7
C43' C42 C41 107.8(5)
C43' C42 C43 29.6(6)
C41 C42 C43 101.8(5)
C43' C42 H42A 82.6
C41 C42 H42A 111.4
C43 C42 H42A 111.4
C43' C42 H42B 130.3
C41 C42 H42B 111.4
C43 C42 H42B 111.4
H42A C42 H42B 109.3
C43' C42 H42C 110.1
C41 C42 H42C 110.1
C43 C42 H42C 86.2
H42A C42 H42C 129.6
H42B C42 H42C 26.7
C43' C42 H42D 110.1
C41 C42 H42D 110.1
C43 C42 H42D 136.6
H42A C42 H42D 29.3
H42B C42 H42D 83.6
H42C C42 H42D 108.5
C44 C43 C42 102.1(5)
C44 C43 H43A 111.3
C42 C43 H43A 111.3
C44 C43 H43B 111.3
C42 C43 H43B 111.3
H43A C43 H43B 109.2
O2 C44 C43 105.9(4)
O2 C44 C43' 107.9(5)
C43 C44 C43' 30.3(6)
O2 C44 H44A 110.6
C43 C44 H44A 110.6
C43' C44 H44A 132.4
O2 C44 H44B 110.6
C43 C44 H44B 110.6
C43' C44 H44B 82.1
H44A C44 H44B 108.7
O2 C44 H44C 110.1
C43 C44 H44C 83.3
C43' C44 H44C 110.1
H44A C44 H44C 29.2
H44B C44 H44C 130.7
O2 C44 H44D 110.1
C43 C44 H44D 134.6
C43' C44 H44D 110.1
H44A C44 H44D 81.6
H44B C44 H44D 30.0
H44C C44 H44D 108.4
C42 C43' C44 105.7(7)
C42 C43' H43C 110.6
C44 C43' H43C 110.6
C42 C43' H43D 110.6
C44 C43' H43D 110.6
H43C C43' H43D 108.7
C48 O3 C45 109.5(4)
C48 O3 Li2 123.5(3)
C45 O3 Li2 122.2(3)
O3 C45 C46 106.1(6)
O3 C45 C46' 102.7(7)
C46 C45 C46' 24.2(7)
O3 C45 H45A 110.5
C46 C45 H45A 110.5
C46' C45 H45A 131.9
O3 C45 H45B 110.5
C46 C45 H45B 110.5
C46' C45 H45B 90.2
H45A C45 H45B 108.7
O3 C45 H45C 111.2
C46 C45 H45C 88.1
C46' C45 H45C 111.2
H45A C45 H45C 23.9
H45B C45 H45C 126.6
O3 C45 H45D 111.2
C46 C45 H45D 128.5
C46' C45 H45D 111.2
H45A C45 H45D 88.2
H45B C45 H45D 22.4
H45C C45 H45D 109.1
C45 C46 C47 104.7(8)
C45 C46 H46A 110.8
C47 C46 H46A 110.8
C45 C46 H46B 110.8
C47 C46 H46B 110.8
H46A C46 H46B 108.9
C48 C47 C46 102.7(8)
C48 C47 H47A 111.2
C46 C47 H47A 111.2
C48 C47 H47B 111.2
C46 C47 H47B 111.2
H47A C47 H47B 109.1
O3 C48 C47 107.1(5)
O3 C48 C47' 100.1(6)
C47 C48 C47' 28.3(6)
O3 C48 H48A 110.3
C47 C48 H48A 110.3
C47' C48 H48A 136.4
O3 C48 H48B 110.3
C47 C48 H48B 110.3
C47' C48 H48B 88.2
H48A C48 H48B 108.5
O3 C48 H48C 111.8
C47 C48 H48C 83.9
C47' C48 H48C 111.8
H48A C48 H48C 27.8
H48B C48 H48C 128.6
O3 C48 H48D 111.8
C47 C48 H48D 129.2
C47' C48 H48D 111.8
H48A C48 H48D 85.5
H48B C48 H48D 24.9
H48C C48 H48D 109.5
C47' C46' C45 96.0(11)
C47' C46' H46C 112.6
C45 C46' H46C 112.6
C47' C46' H46D 112.6
C45 C46' H46D 112.6
H46C C46' H46D 110.1
C46' C47' C48 98.0(11)
C46' C47' H47C 112.2
C48 C47' H47C 112.2
C46' C47' H47D 112.2
C48 C47' H47D 112.2
H47C C47' H47D 109.8
C49 O4 C52 108.7(4)
C49 O4 Li2 128.3(3)
C52 O4 Li2 123.0(4)
O4 C49 C50 106.7(4)
O4 C49 H49A 110.4
C50 C49 H49A 110.4
O4 C49 H49B 110.4
C50 C49 H49B 110.4
H49A C49 H49B 108.6
C51 C50 C49 106.1(5)
C51 C50 H50A 110.5
C49 C50 H50A 110.5
C51 C50 H50B 110.5
C49 C50 H50B 110.5
H50A C50 H50B 108.7
C50 C51 C52 104.7(5)
C50 C51 H51A 110.8
C52 C51 H51A 110.8
C50 C51 H51B 110.8
C52 C51 H51B 110.8
H51A C51 H51B 108.9
O4 C52 C51 106.1(4)
O4 C52 H52A 110.5
C51 C52 H52A 110.5
O4 C52 H52B 110.5
C51 C52 H52B 110.5
H52A C52 H52B 108.7
C53 O5 C53' 21.0(8)
C53 O5 C56 107.6(6)
C53' O5 C56 108.6(5)
C53 O5 C56' 100.2(7)
C53' O5 C56' 109.5(6)
C56 O5 C56' 22.8(6)
C53 O5 Li3 124.3(5)
C53' O5 Li3 119.5(5)
C56 O5 Li3 128.1(4)
C56' O5 Li3 130.9(5)
O5 C53 C54 106.5(8)
O5 C53 H53A 110.4
C54 C53 H53A 110.4
O5 C53 H53B 110.4
C54 C53 H53B 110.4
H53A C53 H53B 108.6
C53 C54 C55 102.1(8)
C53 C54 H54A 111.4
C55 C54 H54A 111.4
C53 C54 H54B 111.4
C55 C54 H54B 111.4
H54A C54 H54B 109.2
C56 C55 C54 103.3(7)
C56 C55 H55A 111.1
C54 C55 H55A 111.1
C56 C55 H55B 111.1
C54 C55 H55B 111.1
H55A C55 H55B 109.1
O5 C56 C55 109.9(6)
O5 C56 H56A 109.7
C55 C56 H56A 109.7
O5 C56 H56B 109.7
C55 C56 H56B 109.7
H56A C56 H56B 108.2
O5 C53' C54' 108.1(7)
O5 C53' H53C 110.1
C54' C53' H53C 110.1
O5 C53' H53D 110.1
C54' C53' H53D 110.1
H53C C53' H53D 108.4
C53' C54' C55' 104.9(9)
C53' C54' H54C 110.8
C55' C54' H54C 110.8
C53' C54' H54D 110.8
C55' C54' H54D 110.8
H54C C54' H54D 108.8
C56' C55' C54' 106.8(9)
C56' C55' H55C 110.4
C54' C55' H55C 110.4
C56' C55' H55D 110.4
C54' C55' H55D 110.4
H55C C55' H55D 108.6
O5 C56' C55' 105.8(8)
O5 C56' H56C 110.6
C55' C56' H56C 110.6
O5 C56' H56D 110.6
C55' C56' H56D 110.6
H56C C56' H56D 108.7
C57 O6 C60' 81.5(7)
C57 O6 C57' 48.4(6)
C60' O6 C57' 106.6(6)
C57 O6 C60 104.0(6)
C60' O6 C60 28.5(7)
C57' O6 C60 109.3(5)
C57 O6 Li3 134.5(6)
C60' O6 Li3 124.4(6)
C57' O6 Li3 129.0(4)
C60 O6 Li3 114.9(4)
O6 C57 C58 113.9(9)
O6 C57 H57A 108.8
C58 C57 H57A 108.8
O6 C57 H57B 108.8
C58 C57 H57B 108.8
H57A C57 H57B 107.7
C57 C58 C59 106.2(9)
C57 C58 H58A 110.5
C59 C58 H58A 110.5
C57 C58 H58B 110.5
C59 C58 H58B 110.5
H58A C58 H58B 108.7
C58 C59 C60 103.4(7)
C58 C59 H59A 111.1
C60 C59 H59A 111.1
C58 C59 H59B 111.1
C60 C59 H59B 111.1
H59A C59 H59B 109.0
O6 C60 C59 108.7(6)
O6 C60 H60A 109.9
C59 C60 H60A 109.9
O6 C60 H60B 109.9
C59 C60 H60B 109.9
H60A C60 H60B 108.3
C58' C57' O6 106.1(6)
C58' C57' H57C 110.5
O6 C57' H57C 110.5
C58' C57' H57D 110.5
O6 C57' H57D 110.5
H57C C57' H57D 108.7
C57' C58' C59' 105.5(7)
C57' C58' H58C 110.6
C59' C58' H58C 110.6
C57' C58' H58D 110.6
C59' C58' H58D 110.6
H58C C58' H58D 108.8
C60' C59' C58' 105.9(8)
C60' C59' H59C 110.6
C58' C59' H59C 110.6
C60' C59' H59D 110.6
C58' C59' H59D 110.6
H59C C59' H59D 108.7
O6 C60' C59' 105.4(9)
O6 C60' H60C 110.7
C59' C60' H60C 110.7
O6 C60' H60D 110.7
C59' C60' H60D 110.7
H60C C60' H60D 108.8
C61 O7 C64 108.4(4)
C61 O7 Li4 121.6(3)
C64 O7 Li4 125.3(3)
O7 C61 C62 108.5(4)
O7 C61 H61A 110.0
C62 C61 H61A 110.0
O7 C61 H61B 110.0
C62 C61 H61B 110.0
H61A C61 H61B 108.4
C61 C62 C63 102.5(5)
C61 C62 H62A 111.3
C63 C62 H62A 111.3
C61 C62 H62B 111.3
C63 C62 H62B 111.3
H62A C62 H62B 109.2
C62 C63 C64 104.9(4)
C62 C63 H63A 110.8
C64 C63 H63A 110.8
C62 C63 H63B 110.8
C64 C63 H63B 110.8
H63A C63 H63B 108.8
O7 C64 C63 105.8(4)
O7 C64 H64A 110.6
C63 C64 H64A 110.6
O7 C64 H64B 110.6
C63 C64 H64B 110.6
H64A C64 H64B 108.7
C65 O8 C68 109.4(3)
C65 O8 Li4 125.0(3)
C68 O8 Li4 123.3(3)
O8 C65 C66 107.3(4)
O8 C65 H65A 110.3
C66 C65 H65A 110.3
O8 C65 H65B 110.3
C66 C65 H65B 110.3
H65A C65 H65B 108.5
C65 C66 C67 102.3(4)
C65 C66 H66A 111.3
C67 C66 H66A 111.3
C65 C66 H66B 111.3
C67 C66 H66B 111.3
H66A C66 H66B 109.2
C68 C67 C66 103.1(4)
C68 C67 H67A 111.1
C66 C67 H67A 111.1
C68 C67 H67B 111.1
C66 C67 H67B 111.1
H67A C67 H67B 109.1
O8 C68 C67 105.2(4)
O8 C68 H68A 110.7
C67 C68 H68A 110.7
O8 C68 H68B 110.7
C67 C68 H68B 110.7
H68A C68 H68B 108.8
C2H C1H H1H1 109.5
C2H C1H H1H2 109.5
H1H1 C1H H1H2 109.5
C2H C1H H1H3 109.5
H1H1 C1H H1H3 109.5
H1H2 C1H H1H3 109.5
C1H C2H C3H 130.3(18)
C1H C2H H2H1 104.7
C3H C2H H2H1 104.7
C1H C2H H2H2 104.7
C3H C2H H2H2 104.7
H2H1 C2H H2H2 105.7
C4H C3H C2H 117(2)
C4H C3H H3H1 108.0
C2H C3H H3H1 108.0
C4H C3H H3H2 108.0
C2H C3H H3H2 108.0
H3H1 C3H H3H2 107.2
C3H C4H C5H 132(4)
C3H C4H H4H1 104.1
C5H C4H H4H1 104.1
C3H C4H H4H2 104.1
C5H C4H H4H2 104.1
H4H1 C4H H4H2 105.5
C4H C5H C6H 116(3)
C4H C5H H5H1 108.2
C6H C5H H5H1 108.2
C4H C5H H5H2 108.2
C6H C5H H5H2 108.2
H5H1 C5H H5H2 107.4
C5H C6H H6H1 109.5
C5H C6H H6H2 109.5
H6H1 C6H H6H2 109.5
C5H C6H H6H3 109.5
H6H1 C6H H6H3 109.5
H6H2 C6H H6H3 109.5
C4T O1T C1T 98.2(13)
C2T C1T O1T 112.6(14)
C2T C1T H1T1 109.1
O1T C1T H1T1 109.1
C2T C1T H1T2 109.1
O1T C1T H1T2 109.1
H1T1 C1T H1T2 107.8
C1T C2T C3T 104.6(13)
C1T C2T H2T1 110.8
C3T C2T H2T1 110.8
C1T C2T H2T2 110.8
C3T C2T H2T2 110.8
H2T1 C2T H2T2 108.9
C4T C3T C2T 98.3(13)
C4T C3T H3T1 112.1
C2T C3T H3T1 112.1
C4T C3T H3T2 112.1
C2T C3T H3T2 112.1
H3T1 C3T H3T2 109.7
O1T C4T C3T 111.3(16)
O1T C4T H4T1 109.4
C3T C4T H4T1 109.4
O1T C4T H4T2 109.4
C3T C4T H4T2 109.4
H4T1 C4T H4T2 108.0

loop_
_geom_bond_atom_site_label_1
_geom_bond_atom_site_label_2
_geom_bond_distance
Al1 N3 1.843(3)
Al1 N1 1.846(3)
Al1 N2 1.858(4)
Al1 N4 1.865(3)
Al1 Li4 3.011(7)
Al1 Li1 3.012(7)
Al2 N3 1.818(3)
Al2 N7 1.845(3)
Al2 N6 1.874(3)
Al2 N5 1.880(3)
Al2 Li2 2.724(7)
Al2 Li1 3.254(7)
Al3 N8 1.831(5)
Al3 N10 1.832(5)
Al3 N7 1.869(3)
Al3 N9 1.880(3)
Al4 N1 1.826(3)
Al4 N9 1.862(3)
Al4 N12 1.877(3)
Al4 N11 1.880(3)
Al4 Li3 2.727(7)
Al4 Li4 3.269(7)
Li1 O2 1.917(7)
Li1 O1 1.944(7)
Li1 N6 2.153(7)
Li1 N2 2.175(8)
Li1 H2N 2.32(4)
Li2 O4 1.974(8)
Li2 O3 1.976(7)
Li2 N7 2.165(8)
Li2 N5 2.199(8)
Li2 C19 2.679(9)
Li3 O5 1.961(7)
Li3 O6 1.962(7)
Li3 N9 2.145(7)
Li3 N11 2.252(8)
Li4 O8 1.952(7)
Li4 O7 1.956(8)
Li4 N4 2.168(8)
Li4 N12 2.181(8)
Li4 C32 2.737(8)
N1 C1 1.395(5)
N2 C2 1.413(5)
N2 H2N 0.81(2)
C1 C6 1.395(5)
C1 C2 1.430(5)
C2 C3 1.386(5)
C3 C4 1.385(6)
C3 H3 0.9500
C4 C5 1.375(6)
C4 H4 0.9500
C5 C6 1.394(6)
C5 H5 0.9500
C6 H6 0.9500
N3 C7 1.395(5)
N4 C8 1.414(5)
N4 H4N 0.82(2)
C7 C12 1.394(5)
C7 C8 1.421(6)
C8 C9 1.384(6)
C9 C10 1.389(7)
C9 H9 0.9500
C10 C11 1.360(7)
C10 H10 0.9500
C11 C12 1.389(6)
C11 H11 0.9500
C12 H12 0.9500
N5 C13 1.402(5)
N5 H5N 0.82(2)
N6 C14 1.409(5)
N6 H6N 0.81(2)
C13 C18 1.385(6)
C13 C14 1.419(5)
C14 C15 1.378(5)
C15 C16 1.404(6)
C15 H15 0.9500
C16 C17 1.376(7)
C16 H16 0.9500
C17 C18 1.388(6)
C17 H17 0.9500
C18 H18 0.9500
N7 C19 1.407(5)
N8 C20 1.386(7)
N8 H8N 0.82(2)
C19 C24 1.383(6)
C19 C20 1.427(6)
C20 C21 1.387(7)
C21 C22 1.379(9)
C21 H21 0.9500
C22 C23 1.372(8)
C22 H22 0.9500
C23 C24 1.408(6)
C23 H23 0.9500
C24 H24 0.9500
N9 C25 1.412(5)
N10 C26 1.381(6)
N10 H10N 0.81(2)
C25 C30 1.395(5)
C25 C26 1.424(6)
C26 C27 1.397(6)
C27 C28 1.377(7)
C27 H27 0.9500
C28 C29 1.374(7)
C28 H28 0.9500
C29 C30 1.395(6)
C29 H29 0.9500
C30 H30 0.9500
N11 C31 1.400(5)
N11 H11N 0.82(2)
N12 C32 1.415(5)
N12 H12N 0.82(2)
C31 C36 1.390(5)
C31 C32 1.425(5)
C32 C33 1.375(5)
C33 C34 1.398(6)
C33 H33 0.9500
C34 C35 1.378(6)
C34 H34 0.9500
C35 C36 1.389(6)
C35 H35 0.9500
C36 H36 0.9500
O1 C37 1.428(5)
O1 C40 1.439(5)
C37 C38 1.454(8)
C37 C38' 1.464(10)
C37 H37A 0.9900
C37 H37B 0.9900
C37 H37C 0.9900
C37 H37D 0.9900
C38 C39 1.525(8)
C38 H38A 0.9900
C38 H38B 0.9900
C39 C40 1.510(6)
C39 C38' 1.513(10)
C39 H39A 0.9900
C39 H39B 0.9900
C39 H39C 0.9900
C39 H39D 0.9900
C40 H40A 0.9900
C40 H40B 0.9900
C38' H38C 0.9900
C38' H38D 0.9900
O2 C41 1.417(5)
O2 C44 1.446(5)
C41 C42 1.515(6)
C41 H41A 0.9900
C41 H41B 0.9900
C42 C43' 1.464(10)
C42 C43 1.539(8)
C42 H42A 0.9900
C42 H42B 0.9900
C42 H42C 0.9900
C42 H42D 0.9900
C43 C44 1.471(7)
C43 H43A 0.9900
C43 H43B 0.9900
C44 C43' 1.473(10)
C44 H44A 0.9900
C44 H44B 0.9900
C44 H44C 0.9900
C44 H44D 0.9900
C43' H43C 0.9900
C43' H43D 0.9900
O3 C48 1.429(5)
O3 C45 1.437(5)
C45 C46 1.500(10)
C45 C46' 1.545(15)
C45 H45A 0.9900
C45 H45B 0.9900
C45 H45C 0.9900
C45 H45D 0.9900
C46 C47 1.523(14)
C46 H46A 0.9900
C46 H46B 0.9900
C47 C48 1.464(9)
C47 H47A 0.9900
C47 H47B 0.9900
C48 C47' 1.660(15)
C48 H48A 0.9900
C48 H48B 0.9900
C48 H48C 0.9900
C48 H48D 0.9900
C46' C47' 1.45(2)
C46' H46C 0.9900
C46' H46D 0.9900
C47' H47C 0.9900
C47' H47D 0.9900
O4 C49 1.434(5)
O4 C52 1.438(5)
C49 C50 1.486(7)
C49 H49A 0.9900
C49 H49B 0.9900
C50 C51 1.468(8)
C50 H50A 0.9900
C50 H50B 0.9900
C51 C52 1.471(7)
C51 H51A 0.9900
C51 H51B 0.9900
C52 H52A 0.9900
C52 H52B 0.9900
O5 C53 1.424(10)
O5 C53' 1.435(9)
O5 C56 1.435(7)
O5 C56' 1.456(10)
C53 C54 1.499(11)
C53 H53A 0.9900
C53 H53B 0.9900
C54 C55 1.530(11)
C54 H54A 0.9900
C54 H54B 0.9900
C55 C56 1.437(10)
C55 H55A 0.9900
C55 H55B 0.9900
C56 H56A 0.9900
C56 H56B 0.9900
C53' C54' 1.458(11)
C53' H53C 0.9900
C53' H53D 0.9900
C54' C55' 1.497(12)
C54' H54C 0.9900
C54' H54D 0.9900
C55' C56' 1.464(12)
C55' H55C 0.9900
C55' H55D 0.9900
C56' H56C 0.9900
C56' H56D 0.9900
O6 C57 1.408(10)
O6 C60' 1.410(11)
O6 C57' 1.468(8)
O6 C60 1.493(8)
C57 C58 1.428(11)
C57 H57A 0.9900
C57 H57B 0.9900
C58 C59 1.485(12)
C58 H58A 0.9900
C58 H58B 0.9900
C59 C60 1.538(10)
C59 H59A 0.9900
C59 H59B 0.9900
C60 H60A 0.9900
C60 H60B 0.9900
C57' C58' 1.443(10)
C57' H57C 0.9900
C57' H57D 0.9900
C58' C59' 1.513(12)
C58' H58C 0.9900
C58' H58D 0.9900
C59' C60' 1.486(12)
C59' H59C 0.9900
C59' H59D 0.9900
C60' H60C 0.9900
C60' H60D 0.9900
O7 C61 1.435(6)
O7 C64 1.438(5)
C61 C62 1.456(7)
C61 H61A 0.9900
C61 H61B 0.9900
C62 C63 1.499(7)
C62 H62A 0.9900
C62 H62B 0.9900
C63 C64 1.503(6)
C63 H63A 0.9900
C63 H63B 0.9900
C64 H64A 0.9900
C64 H64B 0.9900
O8 C65 1.426(5)
O8 C68 1.450(5)
C65 C66 1.497(6)
C65 H65A 0.9900
C65 H65B 0.9900
C66 C67 1.514(7)
C66 H66A 0.9900
C66 H66B 0.9900
C67 C68 1.507(6)
C67 H67A 0.9900
C67 H67B 0.9900
C68 H68A 0.9900
C68 H68B 0.9900
C1H C2H 1.320(12)
C1H H1H1 0.9800
C1H H1H2 0.9800
C1H H1H3 0.9800
C2H C3H 1.351(16)
C2H H2H1 0.9900
C2H H2H2 0.9900
C3H C4H 1.324(18)
C3H H3H1 0.9900
C3H H3H2 0.9900
C4H C5H 1.347(19)
C4H H4H1 0.9900
C4H H4H2 0.9900
C5H C6H 1.355(19)
C5H H5H1 0.9900
C5H H5H2 0.9900
C6H H6H1 0.9800
C6H H6H2 0.9800
C6H H6H3 0.9800
O1T C4T 1.441(14)
O1T C1T 1.480(14)
C1T C2T 1.476(14)
C1T H1T1 0.9900
C1T H1T2 0.9900
C2T C3T 1.523(15)
C2T H2T1 0.9900
C2T H2T2 0.9900
C3T C4T 1.506(15)
C3T H3T1 0.9900
C3T H3T2 0.9900
C4T H4T1 0.9900
C4T H4T2 0.9900
